data_1513684
loop_
_publ_author_name
'Mukherjee, Debabrata'
'Ellern, Arkady'
'Sadow, Aaron D.'

_publ_section_title
;
 Magnesium-catalyzed hydroboration of esters: evidence for a new
 zwitterionic mechanism
;
_journal_issue 3
_journal_name_full 'Chemical Science'
_journal_page_first 959
_journal_paper_doi 10.1039/c3sc52793j
_journal_volume 5
_journal_year 2014
_chemical_formula_moiety '(C46 H68 B2 Mg2 N6 O8) (C6 D6)'
_chemical_formula_sum 'C52 H74 B2 Mg2 N6 O8'
_chemical_formula_weight 981.41
_space_group_IT_number 14
_symmetry_cell_setting monoclinic
_symmetry_space_group_name_Hall '-P 2ybc'
_symmetry_space_group_name_H-M 'P 1 21/c 1'
_atom_sites_solution_hydrogens geom
_atom_sites_solution_primary direct
_atom_sites_solution_secondary difmap
_audit_creation_method 'APEX2 v2012.2-0'
_cell_angle_alpha 90
_cell_angle_beta 99.963(2)
_cell_angle_gamma 90
_cell_formula_units_Z 2
_cell_length_a 10.4348(11)
_cell_length_b 19.441(2)
_cell_length_c 14.2620(15)
_cell_measurement_temperature 173.(2)
_cell_volume 2849.6(5)
_computing_cell_refinement 'SAINT V7.66A (Bruker AXS, 2009)'
_computing_data_collection 'APEX2 Suite (Bruker AXS, 2009)'
_computing_data_reduction 'SAINT V7.66A (Bruker AXS, 2009)'
_computing_molecular_graphics 'XSHELL (Bruker AXS, 2007)'
_computing_publication_material 'APEX2 Suite (Bruker AXS, 2009)'
_computing_structure_refinement 'SHELXL-97 (Sheldrick, 2008)'
_computing_structure_solution 'SHELXS-97 (Sheldrick, 2008)'
_diffrn_ambient_temperature 173.(2)
_diffrn_measured_fraction_theta_full 1.000
_diffrn_measured_fraction_theta_max 1.000
_diffrn_measurement_device_type ' BRUKER APEX2 CCD Diffractometer'
_diffrn_measurement_method '\w scan'
_diffrn_radiation_type MoK\a
_diffrn_radiation_wavelength 0.71073
_diffrn_reflns_av_R_equivalents 0.0454
_diffrn_reflns_av_sigmaI/netI 0.0379
_diffrn_reflns_limit_h_max 12
_diffrn_reflns_limit_h_min -12
_diffrn_reflns_limit_k_max 23
_diffrn_reflns_limit_k_min -23
_diffrn_reflns_limit_l_max 16
_diffrn_reflns_limit_l_min -16
_diffrn_reflns_number 22855
_diffrn_reflns_theta_full 25.03
_diffrn_reflns_theta_max 25.03
_diffrn_reflns_theta_min 1.79
_exptl_absorpt_coefficient_mu 0.096
_exptl_absorpt_correction_T_max 0.99
_exptl_absorpt_correction_T_min 0.98
_exptl_absorpt_correction_type multi-scan
_exptl_absorpt_process_details
;
;
_exptl_crystal_colour colorless
_exptl_crystal_density_diffrn 1.144
_exptl_crystal_density_method 'not measured'
_exptl_crystal_description prism
_exptl_crystal_F_000 1052
_exptl_crystal_size_max 0.23
_exptl_crystal_size_mid 0.13
_exptl_crystal_size_min 0.11
_platon_squeeze_details
;
Amount of electrons squeezed  from the cell is in  good
accord with one diffused benzene-D6 in a void per one
cluster. 42 electrons were added to the final refinement
to obtain true metric outputs 
;
_refine_diff_density_max 0.436
_refine_diff_density_min -0.209
_refine_ls_extinction_method none
_refine_ls_goodness_of_fit_ref 1.053
_refine_ls_hydrogen_treatment constr
_refine_ls_matrix_type full
_refine_ls_number_parameters 296
_refine_ls_number_reflns 5030
_refine_ls_number_restraints 95
_refine_ls_restrained_S_all 1.044
_refine_ls_R_factor_all 0.0643
_refine_ls_R_factor_gt 0.0452
_refine_ls_shift/su_max 0.000
_refine_ls_shift/su_mean 0.000
_refine_ls_structure_factor_coef Fsqd
_refine_ls_weighting_details 'calc w=1/[\s^2^(Fo^2^)+(0.0668P)^2^+0.2452P] where P=(Fo^2^+2Fc^2^)/3'
_refine_ls_weighting_scheme calc
_refine_ls_wR_factor_gt 0.1178
_refine_ls_wR_factor_ref 0.1263
_reflns_number_gt 3721
_reflns_number_total 5030
_reflns_threshold_expression >2sigma(I)
_cod_data_source_file c3sc52793j.txt
_cod_data_source_block ToMMgOEt
_cod_database_code 1513684

loop_
_symmetry_equiv_pos_as_xyz
'x, y, z'
'-x, y+1/2, -z+1/2'
'-x, -y, -z'
'x, -y-1/2, z-1/2'

loop_
_atom_site_type_symbol
_atom_site_label
_atom_site_fract_x
_atom_site_fract_y
_atom_site_fract_z
_atom_site_U_iso_or_equiv
_atom_site_adp_type
_atom_site_calc_flag
_atom_site_refinement_flags
_atom_site_occupancy
Mg Mg1 0.59028(6) 0.55841(3) 0.52443(4) 0.02665(18) Uani d U 1
B B1 0.7754(2) 0.71057(11) 0.58137(15) 0.0306(5) Uani d U 1
C C1 0.5783(2) 0.64593(11) 0.28765(14) 0.0403(5) Uani d U 1
H H1A 0.5034 0.6208 0.3032 0.06 Uiso calc R 1
H H1B 0.5783 0.6428 0.2191 0.06 Uiso calc R 1
H H1C 0.5728 0.6943 0.3058 0.06 Uiso calc R 1
C C2 0.70369(19) 0.61463(10) 0.34191(12) 0.0314(4) Uani d U 1
C C3 0.7236(2) 0.54100(11) 0.31192(15) 0.0448(6) Uani d U 1
H H3A 0.8062 0.5235 0.3471 0.067 Uiso calc R 1
H H3B 0.7254 0.5396 0.2435 0.067 Uiso calc R 1
H H3C 0.652 0.5123 0.3259 0.067 Uiso calc R 1
C C4 0.8211(2) 0.65943(10) 0.33517(13) 0.0339(5) Uani d U 1
H H4A 0.9 0.6311 0.3355 0.041 Uiso calc R 1
H H4B 0.8059 0.6878 0.2766 0.041 Uiso calc R 1
C C5 0.76574(18) 0.67132(10) 0.48067(13) 0.0299(4) Uani d U 1
C C6 0.6242(2) 0.52204(11) 0.77355(15) 0.0432(5) Uani d U 1
H H6A 0.5741 0.4936 0.7235 0.065 Uiso calc R 1
H H6B 0.5937 0.5138 0.8338 0.065 Uiso calc R 1
H H6C 0.7167 0.5101 0.7807 0.065 Uiso calc R 1
C C7 0.60600(19) 0.59740(10) 0.74670(13) 0.0327(5) Uani d U 1
C C8 0.4657(2) 0.62109(12) 0.73898(15) 0.0433(5) Uani d U 1
H H8A 0.4611 0.671 0.7291 0.065 Uiso calc R 1
H H8B 0.4339 0.6096 0.7978 0.065 Uiso calc R 1
H H8C 0.4118 0.598 0.685 0.065 Uiso calc R 1
C C9 0.6983(2) 0.64427(11) 0.81233(13) 0.0405(5) Uani d U 1
H H9A 0.6518 0.6689 0.8571 0.049 Uiso calc R 1
H H9B 0.7708 0.6176 0.8493 0.049 Uiso calc R 1
C C10 0.71714(18) 0.66536(9) 0.65963(12) 0.0292(4) Uani d U 1
C C11 1.1439(4) 0.7554(2) 0.8046(3) 0.1270(16) Uani d U 1
H H11A 1.1304 0.8035 0.821 0.191 Uiso calc R 1
H H11B 1.2317 0.741 0.8338 0.191 Uiso calc R 1
H H11C 1.0797 0.7263 0.8283 0.191 Uiso calc R 1
C C12 1.1280(2) 0.74828(14) 0.6973(2) 0.0606(7) Uani d U 1
C C13 1.2270(3) 0.7905(2) 0.6585(4) 0.172(2) Uani d U 1
H H13A 1.2203 0.7815 0.5903 0.258 Uiso calc R 1
H H13B 1.3144 0.7782 0.6915 0.258 Uiso calc R 1
H H13C 1.2111 0.8394 0.6686 0.258 Uiso calc R 1
C C14 1.1272(2) 0.67335(15) 0.6700(2) 0.0733(8) Uani d U 1
H H14A 1.1816 0.6655 0.6207 0.088 Uiso calc R 1
H H14B 1.1604 0.6444 0.7261 0.088 Uiso calc R 1
C C15 0.9277(2) 0.72021(10) 0.62500(13) 0.0337(5) Uani d U 1
C C16 0.68767(19) 0.77995(10) 0.56010(12) 0.0299(4) Uani d U 1
C C17 0.7388(2) 0.84647(10) 0.56626(13) 0.0345(5) Uani d U 1
H H17 0.8296 0.8527 0.5865 0.041 Uiso calc R 1
C C18 0.6601(2) 0.90391(11) 0.54346(14) 0.0419(5) Uani d U 1
H H18 0.6977 0.9485 0.5478 0.05 Uiso calc R 1
C C19 0.5274(2) 0.89650(12) 0.51453(14) 0.0452(6) Uani d U 1
H H19 0.4736 0.9357 0.4993 0.054 Uiso calc R 1
C C20 0.4743(2) 0.83129(12) 0.50813(15) 0.0459(6) Uani d U 1
H H20 0.3833 0.8255 0.4884 0.055 Uiso calc R 1
C C21 0.5531(2) 0.77431(11) 0.53040(14) 0.0382(5) Uani d U 1
H H21 0.5146 0.7299 0.5254 0.046 Uiso calc R 1
C C22 0.3013(2) 0.58828(12) 0.45131(18) 0.0518(6) Uani d U 1
H H22A 0.3126 0.6113 0.3914 0.062 Uiso calc R 1
H H22B 0.3049 0.6241 0.501 0.062 Uiso calc R 1
C C23 0.1733(3) 0.55576(16) 0.4375(2) 0.0823(10) Uani d U 1
H H23A 0.1688 0.5201 0.3885 0.123 Uiso calc R 1
H H23B 0.1061 0.5905 0.4173 0.123 Uiso calc R 1
H H23C 0.1593 0.5349 0.4974 0.123 Uiso calc R 1
N N1 0.69700(15) 0.61906(8) 0.44605(10) 0.0284(4) Uani d U 1
N N2 0.64557(15) 0.61089(8) 0.65216(10) 0.0280(4) Uani d U 1
N N3 0.99480(17) 0.77197(9) 0.65643(13) 0.0444(5) Uani d U 1
O O1 0.83380(13) 0.70232(7) 0.41981(9) 0.0360(3) Uani d U 1
O O2 0.74568(14) 0.69181(7) 0.74833(9) 0.0392(4) Uani d U 1
O O3 0.99321(15) 0.65782(8) 0.63382(12) 0.0564(5) Uani d U 1
O O4 0.40516(12) 0.54197(6) 0.47822(8) 0.0294(3) Uani d U 1

loop_
_atom_site_aniso_label
_atom_site_aniso_U_11
_atom_site_aniso_U_22
_atom_site_aniso_U_33
_atom_site_aniso_U_12
_atom_site_aniso_U_13
_atom_site_aniso_U_23
Mg1 0.0334(4) 0.0271(3) 0.0192(3) -0.0010(3) 0.0036(2) 0.0001(3)
B1 0.0363(13) 0.0328(12) 0.0228(11) -0.0061(10) 0.0055(9) -0.0015(9)
C1 0.0430(12) 0.0522(13) 0.0252(10) 0.0013(10) 0.0044(9) 0.0027(9)
C2 0.0380(11) 0.0378(11) 0.0193(9) -0.0013(9) 0.0076(8) -0.0013(8)
C3 0.0622(15) 0.0415(12) 0.0327(12) -0.0038(11) 0.0138(10) -0.0071(10)
C4 0.0417(12) 0.0376(11) 0.0237(10) -0.0002(9) 0.0091(8) -0.0012(8)
C5 0.0318(10) 0.0334(11) 0.0251(10) 0.0001(8) 0.0064(8) 0.0047(8)
C6 0.0526(14) 0.0432(12) 0.0330(12) -0.0052(10) 0.0050(10) 0.0094(10)
C7 0.0406(11) 0.0366(11) 0.0216(10) -0.0037(9) 0.0071(8) 0.0003(8)
C8 0.0455(13) 0.0484(13) 0.0386(12) -0.0024(10) 0.0147(10) -0.0026(10)
C9 0.0554(14) 0.0465(13) 0.0197(10) -0.0117(11) 0.0072(9) 0.0025(9)
C10 0.0335(11) 0.0312(10) 0.0216(9) 0.0010(8) 0.0012(8) -0.0031(8)
C11 0.104(3) 0.150(4) 0.099(3) 0.052(3) -0.060(2) -0.056(2)
C12 0.0318(13) 0.0635(16) 0.0818(19) 0.0002(11) -0.0030(12) -0.0071(14)
C13 0.0356(18) 0.145(4) 0.335(7) -0.005(2) 0.029(3) 0.106(4)
C14 0.0406(15) 0.0792(19) 0.094(2) 0.0111(13) -0.0066(14) -0.0257(16)
C15 0.0353(11) 0.0388(12) 0.0279(10) 0.0022(9) 0.0078(8) -0.0016(9)
C16 0.0349(11) 0.0381(11) 0.0178(9) -0.0034(9) 0.0079(8) -0.0003(8)
C17 0.0420(12) 0.0368(11) 0.0253(10) -0.0035(9) 0.0074(8) 0.0013(8)
C18 0.0612(15) 0.0361(12) 0.0285(11) 0.0006(11) 0.0079(10) 0.0001(9)
C19 0.0611(15) 0.0449(13) 0.0301(11) 0.0170(11) 0.0096(10) 0.0045(10)
C20 0.0379(12) 0.0634(16) 0.0360(12) 0.0068(11) 0.0049(9) 0.0031(11)
C21 0.0377(12) 0.0448(12) 0.0320(11) -0.0022(10) 0.0058(9) 0.0012(9)
C22 0.0455(14) 0.0474(14) 0.0613(15) 0.0187(11) 0.0060(11) 0.0082(12)
C23 0.0406(15) 0.083(2) 0.117(3) 0.0126(14) -0.0032(15) 0.0307(19)
N1 0.0355(9) 0.0310(9) 0.0192(8) 0.0000(7) 0.0058(6) -0.0008(7)
N2 0.0347(9) 0.0293(9) 0.0198(8) -0.0017(7) 0.0038(6) 0.0004(6)
N3 0.0304(10) 0.0442(11) 0.0562(12) -0.0058(8) 0.0007(8) -0.0039(9)
O1 0.0451(8) 0.0405(8) 0.0242(7) -0.0114(6) 0.0117(6) -0.0025(6)
O2 0.0567(9) 0.0405(8) 0.0201(7) -0.0160(7) 0.0056(6) -0.0035(6)
O3 0.0435(9) 0.0452(9) 0.0746(12) 0.0098(7) -0.0057(8) -0.0133(8)
O4 0.0321(7) 0.0274(7) 0.0280(7) 0.0064(5) 0.0036(5) 0.0013(5)

loop_
_atom_type_symbol
_atom_type_description
_atom_type_scat_dispersion_real
_atom_type_scat_dispersion_imag
_atom_type_scat_source
C C 0.0033 0.0016 'International Tables Vol C Tables 4.2.6.8 and 6.1.1.4'
H H 0.0000 0.0000 'International Tables Vol C Tables 4.2.6.8 and 6.1.1.4'
N N 0.0061 0.0033 'International Tables Vol C Tables 4.2.6.8 and 6.1.1.4'
O O 0.0106 0.0060 'International Tables Vol C Tables 4.2.6.8 and 6.1.1.4'
B B 0.0013 0.0007 'International Tables Vol C Tables 4.2.6.8 and 6.1.1.4'
Mg Mg 0.0486 0.0363 'International Tables Vol C Tables 4.2.6.8 and 6.1.1.4'

loop_
_geom_angle_atom_site_label_1
_geom_angle_atom_site_label_2
_geom_angle_atom_site_label_3
_geom_angle_site_symmetry_1
_geom_angle_site_symmetry_3
_geom_angle
O4 Mg1 O4 3_666 . 81.73(6)
O4 Mg1 N1 3_666 . 122.69(6)
O4 Mg1 N1 . . 120.11(6)
O4 Mg1 N2 3_666 . 120.20(6)
O4 Mg1 N2 . . 118.89(6)
N1 Mg1 N2 . . 95.72(6)
O4 Mg1 Mg1 3_666 3_666 40.92(4)
O4 Mg1 Mg1 . 3_666 40.81(4)
N1 Mg1 Mg1 . 3_666 133.53(5)
N2 Mg1 Mg1 . 3_666 130.69(5)
C5 B1 C15 . . 107.69(16)
C5 B1 C10 . . 112.56(15)
C15 B1 C10 . . 105.03(15)
C5 B1 C16 . . 106.21(15)
C15 B1 C16 . . 117.36(16)
C10 B1 C16 . . 108.16(16)
C2 C1 H1A . . 109.5
C2 C1 H1B . . 109.5
H1A C1 H1B . . 109.5
C2 C1 H1C . . 109.5
H1A C1 H1C . . 109.5
H1B C1 H1C . . 109.5
N1 C2 C3 . . 111.40(15)
N1 C2 C4 . . 101.87(14)
C3 C2 C4 . . 111.81(17)
N1 C2 C1 . . 107.23(15)
C3 C2 C1 . . 112.33(17)
C4 C2 C1 . . 111.65(16)
C2 C3 H3A . . 109.5
C2 C3 H3B . . 109.5
H3A C3 H3B . . 109.5
C2 C3 H3C . . 109.5
H3A C3 H3C . . 109.5
H3B C3 H3C . . 109.5
O1 C4 C2 . . 103.59(14)
O1 C4 H4A . . 111.0
C2 C4 H4A . . 111.0
O1 C4 H4B . . 111.0
C2 C4 H4B . . 111.0
H4A C4 H4B . . 109.0
N1 C5 O1 . . 115.04(16)
N1 C5 B1 . . 131.08(16)
O1 C5 B1 . . 113.63(15)
C7 C6 H6A . . 109.5
C7 C6 H6B . . 109.5
H6A C6 H6B . . 109.5
C7 C6 H6C . . 109.5
H6A C6 H6C . . 109.5
H6B C6 H6C . . 109.5
N2 C7 C8 . . 107.06(15)
N2 C7 C6 . . 110.70(16)
C8 C7 C6 . . 112.82(17)
N2 C7 C9 . . 101.81(15)
C8 C7 C9 . . 111.20(17)
C6 C7 C9 . . 112.58(17)
C7 C8 H8A . . 109.5
C7 C8 H8B . . 109.5
H8A C8 H8B . . 109.5
C7 C8 H8C . . 109.5
H8A C8 H8C . . 109.5
H8B C8 H8C . . 109.5
O2 C9 C7 . . 104.09(14)
O2 C9 H9A . . 110.9
C7 C9 H9A . . 110.9
O2 C9 H9B . . 110.9
C7 C9 H9B . . 110.9
H9A C9 H9B . . 109.0
N2 C10 O2 . . 114.89(16)
N2 C10 B1 . . 132.05(16)
O2 C10 B1 . . 113.01(15)
C12 C11 H11A . . 109.5
C12 C11 H11B . . 109.5
H11A C11 H11B . . 109.5
C12 C11 H11C . . 109.5
H11A C11 H11C . . 109.5
H11B C11 H11C . . 109.5
N3 C12 C13 . . 110.1(2)
N3 C12 C14 . . 103.60(19)
C13 C12 C14 . . 114.1(3)
N3 C12 C11 . . 107.4(2)
C13 C12 C11 . . 111.1(3)
C14 C12 C11 . . 110.1(3)
C12 C13 H13A . . 109.5
C12 C13 H13B . . 109.5
H13A C13 H13B . . 109.5
C12 C13 H13C . . 109.5
H13A C13 H13C . . 109.5
H13B C13 H13C . . 109.5
O3 C14 C12 . . 104.96(19)
O3 C14 H14A . . 110.8
C12 C14 H14A . . 110.8
O3 C14 H14B . . 110.8
C12 C14 H14B . . 110.8
H14A C14 H14B . . 108.8
N3 C15 O3 . . 115.46(18)
N3 C15 B1 . . 132.69(18)
O3 C15 B1 . . 111.73(16)
C17 C16 C21 . . 116.37(18)
C17 C16 B1 . . 124.00(18)
C21 C16 B1 . . 119.59(17)
C18 C17 C16 . . 121.7(2)
C18 C17 H17 . . 119.1
C16 C17 H17 . . 119.1
C19 C18 C17 . . 120.4(2)
C19 C18 H18 . . 119.8
C17 C18 H18 . . 119.8
C18 C19 C20 . . 119.0(2)
C18 C19 H19 . . 120.5
C20 C19 H19 . . 120.5
C21 C20 C19 . . 120.3(2)
C21 C20 H20 . . 119.9
C19 C20 H20 . . 119.9
C20 C21 C16 . . 122.2(2)
C20 C21 H21 . . 118.9
C16 C21 H21 . . 118.9
O4 C22 C23 . . 113.7(2)
O4 C22 H22A . . 108.8
C23 C22 H22A . . 108.8
O4 C22 H22B . . 108.8
C23 C22 H22B . . 108.8
H22A C22 H22B . . 107.7
C22 C23 H23A . . 109.5
C22 C23 H23B . . 109.5
H23A C23 H23B . . 109.5
C22 C23 H23C . . 109.5
H23A C23 H23C . . 109.5
H23B C23 H23C . . 109.5
C5 N1 C2 . . 107.79(14)
C5 N1 Mg1 . . 123.72(12)
C2 N1 Mg1 . . 128.40(12)
C10 N2 C7 . . 108.35(15)
C10 N2 Mg1 . . 122.96(12)
C7 N2 Mg1 . . 128.58(12)
C15 N3 C12 . . 108.44(18)
C5 O1 C4 . . 107.11(14)
C10 O2 C9 . . 107.71(14)
C15 O3 C14 . . 106.41(17)
C22 O4 Mg1 . 3_666 130.77(13)
C22 O4 Mg1 . . 130.92(13)
Mg1 O4 Mg1 3_666 . 98.27(6)

loop_
_geom_bond_atom_site_label_1
_geom_bond_atom_site_label_2
_geom_bond_site_symmetry_2
_geom_bond_distance
Mg1 O4 3_666 1.9525(13)
Mg1 O4 . 1.9565(14)
Mg1 N1 . 2.0762(16)
Mg1 N2 . 2.0806(15)
Mg1 Mg1 3_666 2.9560(12)
B1 C5 . 1.614(3)
B1 C15 . 1.614(3)
B1 C10 . 1.619(3)
B1 C16 . 1.629(3)
C1 C2 . 1.527(3)
C1 H1A . 0.98
C1 H1B . 0.98
C1 H1C . 0.98
C2 N1 . 1.501(2)
C2 C3 . 1.518(3)
C2 C4 . 1.520(3)
C3 H3A . 0.98
C3 H3B . 0.98
C3 H3C . 0.98
C4 O1 . 1.454(2)
C4 H4A . 0.99
C4 H4B . 0.99
C5 N1 . 1.291(2)
C5 O1 . 1.354(2)
C6 C7 . 1.518(3)
C6 H6A . 0.98
C6 H6B . 0.98
C6 H6C . 0.98
C7 N2 . 1.500(2)
C7 C8 . 1.520(3)
C7 C9 . 1.524(3)
C8 H8A . 0.98
C8 H8B . 0.98
C8 H8C . 0.98
C9 O2 . 1.445(2)
C9 H9A . 0.99
C9 H9B . 0.99
C10 N2 . 1.290(2)
C10 O2 . 1.350(2)
C11 C12 . 1.517(4)
C11 H11A . 0.98
C11 H11B . 0.98
C11 H11C . 0.98
C12 N3 . 1.485(3)
C12 C13 . 1.498(4)
C12 C14 . 1.507(4)
C13 H13A . 0.98
C13 H13B . 0.98
C13 H13C . 0.98
C14 O3 . 1.436(3)
C14 H14A . 0.99
C14 H14B . 0.99
C15 N3 . 1.263(3)
C15 O3 . 1.388(2)
C16 C17 . 1.396(3)
C16 C21 . 1.399(3)
C17 C18 . 1.391(3)
C17 H17 . 0.95
C18 C19 . 1.382(3)
C18 H18 . 0.95
C19 C20 . 1.380(3)
C19 H19 . 0.95
C20 C21 . 1.384(3)
C20 H20 . 0.95
C21 H21 . 0.95
C22 O4 . 1.410(2)
C22 C23 . 1.459(4)
C22 H22A . 0.99
C22 H22B . 0.99
C23 H23A . 0.98
C23 H23B . 0.98
C23 H23C . 0.98
O4 Mg1 3_666 1.9524(13)

loop_
_platon_squeeze_void_nr
_platon_squeeze_void_average_x
_platon_squeeze_void_average_y
_platon_squeeze_void_average_z
_platon_squeeze_void_volume
_platon_squeeze_void_count_electrons
_platon_squeeze_void_content
1 0.000 0.500 0.000 232 45 ' '
2 0.000 1.000 0.500 232 45 ' '
